data_2230775
loop_
_publ_author_name
'Zargarian, Davit'
'Salah, Abderrahmen'

_publ_section_title
;
 [2,6-Bis(diphenylphosphanyloxy)phenyl-\k^3^<i>P</i>,<i>C</i>^1^,<i>P</i>']hydroxidonickel(II)
;
_journal_coeditor_code LH5216
_journal_issue 7
_journal_name_full 'Acta Crystallographica Section E'
_journal_page_first m940
_journal_paper_doi 10.1107/S1600536811014267
_journal_volume 67
_journal_year 2011
_chemical_formula_iupac '[Ni (C30 H23 O2 P2) (O H)]'
_chemical_formula_moiety 'C30 H24 Ni O3 P2'
_chemical_formula_sum 'C30 H24 Ni O3 P2'
_chemical_formula_weight 553.14
_chemical_name_systematic
;
[2,6-Bis(diphenylphosphanyloxy)phenyl-
\k^3^<i>P</i>,<i>C</i>^1^,<i>P</i>']hydroxidonickel(II)
;
_space_group_IT_number 14
_symmetry_cell_setting monoclinic
_symmetry_space_group_name_Hall '-P 2ybc'
_symmetry_space_group_name_H-M 'P 1 21/c 1'
_atom_sites_solution_hydrogens geom
_atom_sites_solution_primary direct
_atom_sites_solution_secondary difmap
_audit_creation_method SHELXL97
_cell_angle_alpha 90
_cell_angle_beta 90.150(2)
_cell_angle_gamma 90
_cell_formula_units_Z 4
_cell_length_a 15.0626(7)
_cell_length_b 9.8901(5)
_cell_length_c 17.3820(8)
_cell_measurement_reflns_used 21489
_cell_measurement_temperature 150
_cell_measurement_theta_max 72.09
_cell_measurement_theta_min 2.93
_cell_volume 2589.4(2)
_computing_cell_refinement 'SAINT (Bruker, 2009)'
_computing_data_collection 'APEX2 (Bruker, 2009)'
_computing_data_reduction 'SAINT (Bruker, 2009)'
_computing_molecular_graphics 'SHELXTL (Sheldrick, 2008)'
_computing_publication_material
;
UdMX (Maris, 2004) and publCIF (Westrip, 2010)
;
_computing_structure_refinement 'SHELXL97 (Sheldrick, 2008)'
_computing_structure_solution 'SHELXS97 (Sheldrick, 2008)'
_diffrn_ambient_temperature 150
_diffrn_detector_area_resol_mean 5.5
_diffrn_measured_fraction_theta_full 0.990
_diffrn_measured_fraction_theta_max 0.978
_diffrn_measurement_device_type 'Bruker SMART 6000'
_diffrn_measurement_method \w
_diffrn_radiation_monochromator graphite
_diffrn_radiation_source 'X-ray Sealed Tube'
_diffrn_radiation_type CuK\a
_diffrn_radiation_wavelength 1.54178
_diffrn_reflns_av_R_equivalents 0.055
_diffrn_reflns_av_sigmaI/netI 0.0235
_diffrn_reflns_limit_h_max 18
_diffrn_reflns_limit_h_min -18
_diffrn_reflns_limit_k_max 12
_diffrn_reflns_limit_k_min -12
_diffrn_reflns_limit_l_max 21
_diffrn_reflns_limit_l_min -20
_diffrn_reflns_number 34083
_diffrn_reflns_theta_full 67.68
_diffrn_reflns_theta_max 72.49
_diffrn_reflns_theta_min 2.93
_exptl_absorpt_coefficient_mu 2.494
_exptl_absorpt_correction_T_max 0.8191
_exptl_absorpt_correction_T_min 0.3905
_exptl_absorpt_correction_type multi-scan
_exptl_absorpt_process_details '(SADABS; Sheldrick, 1996)'
_exptl_crystal_colour yellow
_exptl_crystal_density_diffrn 1.419
_exptl_crystal_density_method 'not measured'
_exptl_crystal_description block
_exptl_crystal_F_000 1144
_exptl_crystal_size_max 0.22
_exptl_crystal_size_mid 0.18
_exptl_crystal_size_min 0.08
_refine_diff_density_max 0.853
_refine_diff_density_min -0.906
_refine_ls_extinction_coef 0.00117(15)
_refine_ls_extinction_expression Fc^*^=kFc[1+0.001xFc^2^\l^3^/sin(2\q)]^-1/4^
_refine_ls_extinction_method 'SHELXL97 (Sheldrick, 2008)'
_refine_ls_goodness_of_fit_ref 1.067
_refine_ls_hydrogen_treatment constr
_refine_ls_matrix_type full
_refine_ls_number_parameters 327
_refine_ls_number_reflns 5038
_refine_ls_number_restraints 0
_refine_ls_restrained_S_all 1.067
_refine_ls_R_factor_all 0.0547
_refine_ls_R_factor_gt 0.0528
_refine_ls_shift/su_max 0.001
_refine_ls_shift/su_mean 0.000
_refine_ls_structure_factor_coef Fsqd
_refine_ls_weighting_details 'calc w = 1/[\s^2^(Fo^2^)+(0.1015P)^2^+1.2898P] where P=(Fo^2^+2Fc^2^)/3'
_refine_ls_weighting_scheme calc
_refine_ls_wR_factor_gt 0.1411
_refine_ls_wR_factor_ref 0.1431
_reflns_number_gt 4673
_reflns_number_total 5038
_reflns_threshold_expression I>2\s(I)
_cod_data_source_file lh5216.cif
_cod_data_source_block I
_cod_original_sg_symbol_H-M 'P 21/c'
_cod_database_code 2230775
_cod_database_fobs_code 2230775

loop_
_symmetry_equiv_pos_as_xyz
'x, y, z'
'-x, y+1/2, -z+1/2'
'-x, -y, -z'
'x, -y-1/2, z-1/2'

loop_
_atom_site_type_symbol
_atom_site_label
_atom_site_fract_x
_atom_site_fract_y
_atom_site_fract_z
_atom_site_U_iso_or_equiv
_atom_site_adp_type
_atom_site_calc_flag
_atom_site_refinement_flags
_atom_site_occupancy
_atom_site_symmetry_multiplicity
_atom_site_disorder_assembly
_atom_site_disorder_group
Ni Ni1 0.72577(2) 0.61980(3) 0.137780(17) 0.02246(9) Uani d . 1 1 . .
P P1 0.61373(3) 0.53390(5) 0.19486(3) 0.02210(11) Uani d . 1 1 . .
P P2 0.84918(3) 0.64790(5) 0.07885(3) 0.02573(12) Uani d . 1 1 . .
O O3 0.69443(7) 0.82471(12) 0.15693(7) 0.0184(2) Uani d . 1 1 . .
H H3 0.6395 0.8362 0.1514 0.028 Uiso calc R 1 1 . .
O O1 0.62241(9) 0.36749(14) 0.18742(8) 0.0267(3) Uani d . 1 1 . .
O O2 0.88015(9) 0.49707(15) 0.04727(9) 0.0325(3) Uani d . 1 1 . .
C C6 0.82528(13) 0.3945(2) 0.07568(11) 0.0275(4) Uani d . 1 1 . .
C C1 0.75170(13) 0.43502(19) 0.11861(10) 0.0240(4) Uani d . 1 1 . .
C C25 0.41295(16) 0.6332(2) 0.04853(12) 0.0356(5) Uani d . 1 1 . .
H H25 0.4079 0.6635 -0.0032 0.043 Uiso calc R 1 1 . .
C C21 0.50399(12) 0.56683(19) 0.15661(10) 0.0245(4) Uani d . 1 1 . .
C C4 0.78711(15) 0.1620(2) 0.08622(13) 0.0341(5) Uani d . 1 1 . .
H H4 0.7991 0.0697 0.0751 0.041 Uiso calc R 1 1 . .
C C2 0.69701(12) 0.3306(2) 0.14473(10) 0.0246(4) Uani d . 1 1 . .
C C26 0.49661(14) 0.6133(2) 0.08088(11) 0.0298(4) Uani d . 1 1 . .
H H26 0.5485 0.6312 0.0516 0.036 Uiso calc R 1 1 . .
C C41 0.85441(12) 0.7455(2) -0.00910(11) 0.0276(4) Uani d . 1 1 . .
C C31 0.94444(13) 0.6995(2) 0.13583(11) 0.0302(4) Uani d . 1 1 . .
C C12 0.63061(17) 0.4607(2) 0.34952(13) 0.0380(5) Uani d . 1 1 . .
H H12 0.6536 0.3769 0.3318 0.046 Uiso calc R 1 1 . .
C C22 0.42718(13) 0.5421(2) 0.19899(12) 0.0291(4) Uani d . 1 1 . .
H H22 0.4318 0.5105 0.2505 0.035 Uiso calc R 1 1 . .
C C24 0.33733(15) 0.6092(2) 0.09109(13) 0.0350(5) Uani d . 1 1 . .
H H24 0.2805 0.6242 0.0689 0.042 Uiso calc R 1 1 . .
C C46 0.80196(17) 0.7023(3) -0.07062(14) 0.0436(6) Uani d . 1 1 . .
H H46 0.7667 0.6232 -0.0655 0.052 Uiso calc R 1 1 . .
C C3 0.71235(14) 0.1949(2) 0.12899(11) 0.0299(4) Uani d . 1 1 . .
H H3A 0.6730 0.1269 0.1469 0.036 Uiso calc R 1 1 . .
C C11 0.60175(13) 0.5572(2) 0.29735(11) 0.0259(4) Uani d . 1 1 . .
C C23 0.34437(14) 0.5631(2) 0.16656(13) 0.0338(5) Uani d . 1 1 . .
H H23 0.2923 0.5461 0.1958 0.041 Uiso calc R 1 1 . .
C C5 0.84496(14) 0.2614(2) 0.05923(12) 0.0333(4) Uani d . 1 1 . .
H H5 0.8963 0.2381 0.0305 0.040 Uiso calc R 1 1 . .
C C42 0.90239(16) 0.8642(2) -0.01678(13) 0.0398(5) Uani d . 1 1 . .
H H42 0.9375 0.8960 0.0249 0.048 Uiso calc R 1 1 . .
C C36 0.93527(16) 0.7970(3) 0.19298(14) 0.0449(6) Uani d . 1 1 . .
H H36 0.8796 0.8400 0.2005 0.054 Uiso calc R 1 1 . .
C C14 0.5917(2) 0.6086(3) 0.45421(13) 0.0482(6) Uani d . 1 1 . .
H H14 0.5876 0.6255 0.5079 0.058 Uiso calc R 1 1 . .
C C16 0.56812(15) 0.6804(2) 0.32355(11) 0.0337(5) Uani d . 1 1 . .
H H16 0.5485 0.7466 0.2878 0.040 Uiso calc R 1 1 . .
C C35 1.00701(19) 0.8316(4) 0.23897(15) 0.0560(7) Uani d . 1 1 . .
H H35 1.0002 0.8982 0.2779 0.067 Uiso calc R 1 1 . .
C C15 0.56337(17) 0.7060(3) 0.40208(12) 0.0427(6) Uani d . 1 1 . .
H H15 0.5408 0.7899 0.4200 0.051 Uiso calc R 1 1 . .
C C44 0.85013(17) 0.8902(3) -0.14670(13) 0.0426(6) Uani d . 1 1 . .
H H44 0.8504 0.9382 -0.1940 0.051 Uiso calc R 1 1 . .
C C34 1.08770(17) 0.7703(3) 0.22867(14) 0.0530(7) Uani d . 1 1 . .
H H34 1.1365 0.7928 0.2610 0.064 Uiso calc R 1 1 . .
C C32 1.02697(16) 0.6403(3) 0.12424(16) 0.0464(6) Uani d . 1 1 . .
H H32 1.0349 0.5758 0.0843 0.056 Uiso calc R 1 1 . .
C C45 0.80097(18) 0.7745(3) -0.13952(13) 0.0477(6) Uani d . 1 1 . .
H H45 0.7661 0.7434 -0.1816 0.057 Uiso calc R 1 1 . .
C C43 0.89940(19) 0.9370(3) -0.08510(15) 0.0505(6) Uani d . 1 1 . .
H H43 0.9314 1.0194 -0.0895 0.061 Uiso calc R 1 1 . .
C C13 0.6256(2) 0.4875(3) 0.42836(13) 0.0495(7) Uani d . 1 1 . .
H H13 0.6458 0.4219 0.4643 0.059 Uiso calc R 1 1 . .
C C33 1.09747(17) 0.6758(4) 0.17117(18) 0.0592(8) Uani d . 1 1 . .
H H33 1.1536 0.6343 0.1636 0.071 Uiso calc R 1 1 . .

loop_
_atom_site_aniso_label
_atom_site_aniso_U_11
_atom_site_aniso_U_22
_atom_site_aniso_U_33
_atom_site_aniso_U_12
_atom_site_aniso_U_13
_atom_site_aniso_U_23
Ni1 0.02423(17) 0.02365(18) 0.01951(17) -0.00076(11) 0.00370(13) -0.00133(11)
P1 0.0237(2) 0.0242(2) 0.0184(2) 0.00024(16) 0.00292(17) 0.00010(15)
P2 0.0247(2) 0.0286(2) 0.0239(2) -0.00198(18) 0.00481(19) -0.00181(18)
O3 0.0192(5) 0.0170(5) 0.0189(6) 0.0047(4) 0.0058(5) 0.0040(4)
O1 0.0283(7) 0.0246(7) 0.0272(7) -0.0003(5) 0.0069(5) 0.0005(5)
O2 0.0325(7) 0.0310(7) 0.0341(8) -0.0008(6) 0.0133(6) -0.0033(6)
C6 0.0287(9) 0.0304(10) 0.0233(9) 0.0005(8) 0.0020(7) -0.0007(7)
C1 0.0265(9) 0.0252(9) 0.0204(8) 0.0008(7) -0.0015(7) -0.0012(7)
C25 0.0421(12) 0.0397(12) 0.0249(10) 0.0025(9) -0.0075(9) 0.0005(8)
C21 0.0282(9) 0.0251(9) 0.0203(8) 0.0002(7) -0.0001(7) -0.0011(7)
C4 0.0452(12) 0.0256(10) 0.0316(10) 0.0044(9) 0.0045(9) -0.0034(8)
C2 0.0262(9) 0.0290(9) 0.0186(8) 0.0012(7) 0.0007(7) -0.0002(7)
C26 0.0330(10) 0.0355(11) 0.0208(9) -0.0004(8) 0.0017(8) 0.0005(7)
C41 0.0260(9) 0.0341(10) 0.0228(9) -0.0006(8) 0.0035(7) -0.0030(7)
C31 0.0290(9) 0.0381(11) 0.0236(9) -0.0044(8) 0.0023(7) 0.0032(8)
C12 0.0564(13) 0.0324(11) 0.0251(10) 0.0060(10) -0.0026(9) 0.0019(8)
C22 0.0280(9) 0.0334(10) 0.0258(10) -0.0003(8) 0.0017(8) 0.0020(7)
C24 0.0328(10) 0.0362(11) 0.0361(11) 0.0015(8) -0.0102(9) -0.0028(8)
C46 0.0505(13) 0.0464(13) 0.0338(11) -0.0158(11) -0.0079(10) 0.0019(9)
C3 0.0353(10) 0.0283(10) 0.0260(9) -0.0010(8) 0.0023(8) 0.0009(7)
C11 0.0294(9) 0.0304(9) 0.0180(8) -0.0003(7) 0.0007(7) 0.0003(7)
C23 0.0281(9) 0.0387(11) 0.0345(11) -0.0008(8) 0.0011(8) 0.0010(9)
C5 0.0361(10) 0.0328(10) 0.0310(10) 0.0056(8) 0.0084(8) -0.0033(8)
C42 0.0433(12) 0.0470(13) 0.0292(11) -0.0128(10) -0.0074(9) 0.0044(9)
C36 0.0367(11) 0.0596(15) 0.0384(12) -0.0042(11) 0.0006(9) -0.0137(11)
C14 0.0762(18) 0.0513(15) 0.0172(10) -0.0019(12) 0.0030(11) -0.0007(9)
C16 0.0450(11) 0.0358(11) 0.0203(9) 0.0075(9) 0.0010(8) -0.0001(8)
C35 0.0523(14) 0.0798(19) 0.0359(13) -0.0177(14) -0.0031(11) -0.0148(13)
C15 0.0604(14) 0.0449(13) 0.0229(10) 0.0089(11) 0.0053(10) -0.0060(9)
C44 0.0466(13) 0.0546(14) 0.0266(11) -0.0014(11) -0.0002(10) 0.0090(9)
C34 0.0424(12) 0.084(2) 0.0327(12) -0.0168(13) -0.0119(10) 0.0118(12)
C32 0.0328(11) 0.0618(16) 0.0445(13) 0.0046(11) 0.0003(10) -0.0037(11)
C45 0.0559(14) 0.0569(16) 0.0301(11) -0.0076(12) -0.0127(10) 0.0009(10)
C43 0.0595(15) 0.0517(14) 0.0402(13) -0.0207(12) -0.0083(11) 0.0135(11)
C13 0.0806(18) 0.0448(13) 0.0231(11) 0.0010(13) -0.0074(11) 0.0077(9)
C33 0.0314(12) 0.085(2) 0.0617(17) 0.0043(13) -0.0066(12) 0.0037(16)

loop_
_atom_type_symbol
_atom_type_description
_atom_type_scat_dispersion_real
_atom_type_scat_dispersion_imag
_atom_type_scat_source
C C 0.0181 0.0091 'International Tables Vol C Tables 4.2.6.8 and 6.1.1.4'
H H 0.0000 0.0000 'International Tables Vol C Tables 4.2.6.8 and 6.1.1.4'
O O 0.0492 0.0322 'International Tables Vol C Tables 4.2.6.8 and 6.1.1.4'
P P 0.2955 0.4335 'International Tables Vol C Tables 4.2.6.8 and 6.1.1.4'
Ni Ni -3.0029 0.5091 'International Tables Vol C Tables 4.2.6.8 and 6.1.1.4'

loop_
_geom_angle_atom_site_label_1
_geom_angle_atom_site_label_2
_geom_angle_atom_site_label_3
_geom_angle_site_symmetry_1
_geom_angle_site_symmetry_2
_geom_angle_site_symmetry_3
_geom_angle
_geom_angle_publ_flag
C1 Ni1 O3 . . . 178.55(7) n
C1 Ni1 P1 . . . 82.06(6) n
O3 Ni1 P1 . . . 97.56(4) n
C1 Ni1 P2 . . . 82.06(6) n
O3 Ni1 P2 . . . 98.38(4) n
P1 Ni1 P2 . . . 163.95(3) n
O1 P1 C11 . . . 102.24(8) ?
O1 P1 C21 . . . 102.85(8) ?
C11 P1 C21 . . . 104.24(9) ?
O1 P1 Ni1 . . . 107.24(5) ?
C11 P1 Ni1 . . . 119.25(7) ?
C21 P1 Ni1 . . . 118.67(6) ?
O2 P2 C41 . . . 100.79(9) ?
O2 P2 C31 . . . 102.18(9) ?
C41 P2 C31 . . . 105.97(9) ?
O2 P2 Ni1 . . . 106.67(5) ?
C41 P2 Ni1 . . . 120.84(6) ?
C31 P2 Ni1 . . . 117.47(7) ?
Ni1 O3 H3 . . . 109.5 ?
C2 O1 P1 . . . 111.40(12) ?
C6 O2 P2 . . . 111.64(12) ?
C5 C6 C1 . . . 123.77(19) ?
C5 C6 O2 . . . 119.43(18) ?
C1 C6 O2 . . . 116.80(17) ?
C6 C1 C2 . . . 115.52(17) ?
C6 C1 Ni1 . . . 122.28(15) ?
C2 C1 Ni1 . . . 122.18(15) ?
C24 C25 C26 . . . 120.4(2) ?
C24 C25 H25 . . . 119.8 ?
C26 C25 H25 . . . 119.8 ?
C22 C21 C26 . . . 119.39(18) ?
C22 C21 P1 . . . 122.17(14) ?
C26 C21 P1 . . . 118.38(15) ?
C3 C4 C5 . . . 121.5(2) ?
C3 C4 H4 . . . 119.3 ?
C5 C4 H4 . . . 119.3 ?
C3 C2 O1 . . . 119.44(17) ?
C3 C2 C1 . . . 123.46(19) ?
O1 C2 C1 . . . 117.09(17) ?
C25 C26 C21 . . . 119.75(19) ?
C25 C26 H26 . . . 120.1 ?
C21 C26 H26 . . . 120.1 ?
C42 C41 C46 . . . 118.7(2) ?
C42 C41 P2 . . . 123.86(16) ?
C46 C41 P2 . . . 117.31(16) ?
C32 C31 C36 . . . 119.1(2) ?
C32 C31 P2 . . . 120.61(18) ?
C36 C31 P2 . . . 120.30(16) ?
C11 C12 C13 . . . 119.6(2) ?
C11 C12 H12 . . . 120.2 ?
C13 C12 H12 . . . 120.2 ?
C23 C22 C21 . . . 120.44(19) ?
C23 C22 H22 . . . 119.8 ?
C21 C22 H22 . . . 119.8 ?
C25 C24 C23 . . . 120.0(2) ?
C25 C24 H24 . . . 120.0 ?
C23 C24 H24 . . . 120.0 ?
C45 C46 C41 . . . 120.4(2) ?
C45 C46 H46 . . . 119.8 ?
C41 C46 H46 . . . 119.8 ?
C2 C3 C4 . . . 117.87(19) ?
C2 C3 H3A . . . 121.1 ?
C4 C3 H3A . . . 121.1 ?
C12 C11 C16 . . . 120.07(18) ?
C12 C11 P1 . . . 121.71(16) ?
C16 C11 P1 . . . 118.06(15) ?
C22 C23 C24 . . . 120.0(2) ?
C22 C23 H23 . . . 120.0 ?
C24 C23 H23 . . . 120.0 ?
C6 C5 C4 . . . 117.91(19) ?
C6 C5 H5 . . . 121.0 ?
C4 C5 H5 . . . 121.0 ?
C41 C42 C43 . . . 120.4(2) ?
C41 C42 H42 . . . 119.8 ?
C43 C42 H42 . . . 119.8 ?
C35 C36 C31 . . . 120.3(2) ?
C35 C36 H36 . . . 119.9 ?
C31 C36 H36 . . . 119.9 ?
C13 C14 C15 . . . 120.2(2) ?
C13 C14 H14 . . . 119.9 ?
C15 C14 H14 . . . 119.9 ?
C15 C16 C11 . . . 119.9(2) ?
C15 C16 H16 . . . 120.0 ?
C11 C16 H16 . . . 120.0 ?
C34 C35 C36 . . . 120.4(3) ?
C34 C35 H35 . . . 119.8 ?
C36 C35 H35 . . . 119.8 ?
C14 C15 C16 . . . 119.8(2) ?
C14 C15 H15 . . . 120.1 ?
C16 C15 H15 . . . 120.1 ?
C45 C44 C43 . . . 120.0(2) ?
C45 C44 H44 . . . 120.0 ?
C43 C44 H44 . . . 120.0 ?
C35 C34 C33 . . . 119.5(2) ?
C35 C34 H34 . . . 120.3 ?
C33 C34 H34 . . . 120.3 ?
C33 C32 C31 . . . 119.6(3) ?
C33 C32 H32 . . . 120.2 ?
C31 C32 H32 . . . 120.2 ?
C44 C45 C46 . . . 120.1(2) ?
C44 C45 H45 . . . 119.9 ?
C46 C45 H45 . . . 119.9 ?
C44 C43 C42 . . . 120.3(2) ?
C44 C43 H43 . . . 119.8 ?
C42 C43 H43 . . . 119.8 ?
C14 C13 C12 . . . 120.4(2) ?
C14 C13 H13 . . . 119.8 ?
C12 C13 H13 . . . 119.8 ?
C34 C33 C32 . . . 121.2(3) ?
C34 C33 H33 . . . 119.4 ?
C32 C33 H33 . . . 119.4 ?

loop_
_geom_bond_atom_site_label_1
_geom_bond_atom_site_label_2
_geom_bond_site_symmetry_1
_geom_bond_site_symmetry_2
_geom_bond_distance
_geom_bond_publ_flag
Ni1 C1 . . 1.8984(19) n
Ni1 O3 . . 2.1075(12) n
Ni1 P1 . . 2.1361(5) n
Ni1 P2 . . 2.1428(6) n
P1 O1 . . 1.6561(14) ?
P1 C11 . . 1.8059(19) ?
P1 C21 . . 1.8095(19) ?
P2 O2 . . 1.6570(15) ?
P2 C41 . . 1.810(2) ?
P2 C31 . . 1.814(2) ?
O3 H3 . . 0.8400 ?
O1 C2 . . 1.397(2) ?
O2 C6 . . 1.399(2) ?
C6 C5 . . 1.379(3) ?
C6 C1 . . 1.397(3) ?
C1 C2 . . 1.398(3) ?
C25 C24 . . 1.380(3) ?
C25 C26 . . 1.393(3) ?
C25 H25 . . 0.9500 ?
C21 C22 . . 1.395(3) ?
C21 C26 . . 1.398(3) ?
C4 C3 . . 1.390(3) ?
C4 C5 . . 1.396(3) ?
C4 H4 . . 0.9500 ?
C2 C3 . . 1.389(3) ?
C26 H26 . . 0.9500 ?
C41 C42 . . 1.385(3) ?
C41 C46 . . 1.395(3) ?
C31 C32 . . 1.389(3) ?
C31 C36 . . 1.392(3) ?
C12 C11 . . 1.386(3) ?
C12 C13 . . 1.398(3) ?
C12 H12 . . 0.9500 ?
C22 C23 . . 1.383(3) ?
C22 H22 . . 0.9500 ?
C24 C23 . . 1.393(3) ?
C24 H24 . . 0.9500 ?
C46 C45 . . 1.394(3) ?
C46 H46 . . 0.9500 ?
C3 H3a . . 0.9500 ?
C11 C16 . . 1.396(3) ?
C23 H23 . . 0.9500 ?
C5 H5 . . 0.9500 ?
C42 C43 . . 1.389(3) ?
C42 H42 . . 0.9500 ?
C36 C35 . . 1.385(3) ?
C36 H36 . . 0.9500 ?
C14 C13 . . 1.378(4) ?
C14 C15 . . 1.389(3) ?
C14 H14 . . 0.9500 ?
C16 C15 . . 1.390(3) ?
C16 H16 . . 0.9500 ?
C35 C34 . . 1.370(4) ?
C35 H35 . . 0.9500 ?
C15 H15 . . 0.9500 ?
C44 C45 . . 1.368(4) ?
C44 C43 . . 1.381(4) ?
C44 H44 . . 0.9500 ?
C34 C33 . . 1.376(5) ?
C34 H34 . . 0.9500 ?
C32 C33 . . 1.383(4) ?
C32 H32 . . 0.9500 ?
C45 H45 . . 0.9500 ?
C43 H43 . . 0.9500 ?
C13 H13 . . 0.9500 ?
C33 H33 . . 0.9500 ?

loop_
_geom_torsion_atom_site_label_1
_geom_torsion_atom_site_label_2
_geom_torsion_atom_site_label_3
_geom_torsion_atom_site_label_4
_geom_torsion_site_symmetry_1
_geom_torsion_site_symmetry_2
_geom_torsion_site_symmetry_3
_geom_torsion_site_symmetry_4
_geom_torsion
_geom_torsion_publ_flag
C1 Ni1 P1 O1 . . . . 1.08(8) ?
O3 Ni1 P1 O1 . . . . 179.67(6) ?
P2 Ni1 P1 O1 . . . . -7.35(11) ?
C1 Ni1 P1 C11 . . . . 116.43(9) ?
O3 Ni1 P1 C11 . . . . -64.98(8) ?
P2 Ni1 P1 C11 . . . . 108.00(11) ?
C1 Ni1 P1 C21 . . . . -114.70(9) ?
O3 Ni1 P1 C21 . . . . 63.88(8) ?
P2 Ni1 P1 C21 . . . . -123.14(10) ?
C1 Ni1 P2 O2 . . . . 6.11(8) ?
O3 Ni1 P2 O2 . . . . -172.49(7) ?
P1 Ni1 P2 O2 . . . . 14.54(11) ?
C1 Ni1 P2 C41 . . . . 120.10(10) ?
O3 Ni1 P2 C41 . . . . -58.50(9) ?
P1 Ni1 P2 C41 . . . . 128.53(11) ?
C1 Ni1 P2 C31 . . . . -107.71(10) ?
O3 Ni1 P2 C31 . . . . 73.69(9) ?
P1 Ni1 P2 C31 . . . . -99.28(12) ?
C11 P1 O1 C2 . . . . -128.20(13) ?
C21 P1 O1 C2 . . . . 123.89(13) ?
Ni1 P1 O1 C2 . . . . -1.99(13) ?
C41 P2 O2 C6 . . . . -134.73(14) ?
C31 P2 O2 C6 . . . . 116.14(14) ?
Ni1 P2 O2 C6 . . . . -7.73(14) ?
P2 O2 C6 C5 . . . . -175.80(16) ?
P2 O2 C6 C1 . . . . 5.3(2) ?
C5 C6 C1 C2 . . . . -0.2(3) ?
O2 C6 C1 C2 . . . . 178.60(16) ?
C5 C6 C1 Ni1 . . . . -178.51(16) ?
O2 C6 C1 Ni1 . . . . 0.3(2) ?
P1 Ni1 C1 C6 . . . . 178.12(16) ?
P2 Ni1 C1 C6 . . . . -4.23(15) ?
P1 Ni1 C1 C2 . . . . -0.06(15) ?
P2 Ni1 C1 C2 . . . . 177.59(16) ?
O1 P1 C21 C22 . . . . 76.98(17) ?
C11 P1 C21 C22 . . . . -29.41(19) ?
Ni1 P1 C21 C22 . . . . -164.91(14) ?
O1 P1 C21 C26 . . . . -100.31(16) ?
C11 P1 C21 C26 . . . . 153.30(16) ?
Ni1 P1 C21 C26 . . . . 17.80(18) ?
P1 O1 C2 C3 . . . . -176.54(15) ?
P1 O1 C2 C1 . . . . 2.1(2) ?
C6 C1 C2 C3 . . . . -1.0(3) ?
Ni1 C1 C2 C3 . . . . 177.34(15) ?
C6 C1 C2 O1 . . . . -179.56(15) ?
Ni1 C1 C2 O1 . . . . -1.3(2) ?
C24 C25 C26 C21 . . . . 1.0(3) ?
C22 C21 C26 C25 . . . . -0.5(3) ?
P1 C21 C26 C25 . . . . 176.84(16) ?
O2 P2 C41 C42 . . . . -125.99(19) ?
C31 P2 C41 C42 . . . . -19.9(2) ?
Ni1 P2 C41 C42 . . . . 117.01(18) ?
O2 P2 C41 C46 . . . . 58.51(19) ?
C31 P2 C41 C46 . . . . 164.64(18) ?
Ni1 P2 C41 C46 . . . . -58.5(2) ?
O2 P2 C31 C32 . . . . 20.6(2) ?
C41 P2 C31 C32 . . . . -84.5(2) ?
Ni1 P2 C31 C32 . . . . 136.89(18) ?
O2 P2 C31 C36 . . . . -158.00(19) ?
C41 P2 C31 C36 . . . . 96.9(2) ?
Ni1 P2 C31 C36 . . . . -41.7(2) ?
C26 C21 C22 C23 . . . . 0.0(3) ?
P1 C21 C22 C23 . . . . -177.23(16) ?
C26 C25 C24 C23 . . . . -0.9(3) ?
C42 C41 C46 C45 . . . . 2.7(4) ?
P2 C41 C46 C45 . . . . 178.4(2) ?
O1 C2 C3 C4 . . . . 179.85(17) ?
C1 C2 C3 C4 . . . . 1.3(3) ?
C5 C4 C3 C2 . . . . -0.5(3) ?
C13 C12 C11 C16 . . . . 0.1(4) ?
C13 C12 C11 P1 . . . . 175.5(2) ?
O1 P1 C11 C12 . . . . 22.2(2) ?
C21 P1 C11 C12 . . . . 129.08(19) ?
Ni1 P1 C11 C12 . . . . -95.74(19) ?
O1 P1 C11 C16 . . . . -162.33(16) ?
C21 P1 C11 C16 . . . . -55.48(18) ?
Ni1 P1 C11 C16 . . . . 79.71(17) ?
C21 C22 C23 C24 . . . . 0.1(3) ?
C25 C24 C23 C22 . . . . 0.4(3) ?
C1 C6 C5 C4 . . . . 1.0(3) ?
O2 C6 C5 C4 . . . . -177.81(19) ?
C3 C4 C5 C6 . . . . -0.6(3) ?
C46 C41 C42 C43 . . . . -1.2(4) ?
P2 C41 C42 C43 . . . . -176.7(2) ?
C32 C31 C36 C35 . . . . -1.8(4) ?
P2 C31 C36 C35 . . . . 176.9(2) ?
C12 C11 C16 C15 . . . . -0.2(3) ?
P1 C11 C16 C15 . . . . -175.71(18) ?
C31 C36 C35 C34 . . . . 0.0(4) ?
C13 C14 C15 C16 . . . . 1.0(4) ?
C11 C16 C15 C14 . . . . -0.4(4) ?
C36 C35 C34 C33 . . . . 1.3(5) ?
C36 C31 C32 C33 . . . . 2.2(4) ?
P2 C31 C32 C33 . . . . -176.4(2) ?
C43 C44 C45 C46 . . . . -1.3(4) ?
C41 C46 C45 C44 . . . . -1.4(4) ?
C45 C44 C43 C42 . . . . 2.7(4) ?
C41 C42 C43 C44 . . . . -1.5(4) ?
C15 C14 C13 C12 . . . . -1.1(5) ?
C11 C12 C13 C14 . . . . 0.5(4) ?
C35 C34 C33 C32 . . . . -0.9(5) ?
C31 C32 C33 C34 . . . . -0.9(5) ?
